data_4342762
loop_
_publ_author_name
'Sotnik, Svetlana A.'
'Polunin, Ruslan A.'
'Kiskin, Mikhail A.'
'Kirillov, Alexander M.'
'Dorofeeva, Victoria N.'
'Gavrilenko, Konstantin S.'
'Eremenko, Igor L.'
'Novotortsev, Vladimir M.'
'Kolotilov, Sergey V.'

_publ_section_title
;
 Heterometallic Coordination Polymers Assembled from Trigonal Trinuclear
 Fe2Ni-Pivalate Blocks and Polypyridine Spacers: Topological Diversity,
 Sorption, and Catalytic Properties.
;
_journal_issue 11
_journal_name_full 'Inorganic chemistry'
_journal_page_first 5169
_journal_page_last 5181
_journal_paper_doi 10.1021/ic503061z
_journal_volume 54
_journal_year 2015
_chemical_formula_sum 'C50 H68 Fe2 N4 Ni O13'
_chemical_formula_weight 1103.49
_chemical_name_systematic
;
 ?
;
_space_group_IT_number 14
_symmetry_cell_setting monoclinic
_symmetry_space_group_name_Hall '-P 2ybc'
_symmetry_space_group_name_H-M 'P 1 21/c 1'
_atom_sites_solution_hydrogens geom
_atom_sites_solution_primary direct
_atom_sites_solution_secondary difmap
_audit_creation_method SHELXL-97
_cell_angle_alpha 90.00
_cell_angle_beta 92.319(2)
_cell_angle_gamma 90.00
_cell_formula_units_Z 4
_cell_length_a 13.1615(11)
_cell_length_b 16.9299(14)
_cell_length_c 30.922(3)
_cell_measurement_temperature 160(2)
_cell_volume 6884.5(10)
_computing_cell_refinement 'Bruker SAINT'
_computing_data_collection 'Bruker APEX2'
_computing_data_reduction 'Bruker SAINT'
_computing_molecular_graphics 'Bruker SHELXTL'
_computing_publication_material 'Bruker SHELXTL'
_computing_structure_refinement 'SHELXL-97 (Sheldrick, 2008)'
_computing_structure_solution 'SHELXS-97 (Sheldrick, 2008)'
_diffrn_ambient_temperature 160(2)
_diffrn_measured_fraction_theta_full 1.000
_diffrn_measured_fraction_theta_max 1.000
_diffrn_measurement_device_type 'Bruker APEX-II CCD'
_diffrn_measurement_method '\f and \w scans'
_diffrn_radiation_monochromator graphite
_diffrn_radiation_source 'sealed tube'
_diffrn_radiation_type MoK\a
_diffrn_radiation_wavelength 0.71073
_diffrn_reflns_av_R_equivalents 0.1362
_diffrn_reflns_av_sigmaI/netI 0.1448
_diffrn_reflns_limit_h_max 16
_diffrn_reflns_limit_h_min -16
_diffrn_reflns_limit_k_max 20
_diffrn_reflns_limit_k_min -20
_diffrn_reflns_limit_l_max 37
_diffrn_reflns_limit_l_min -37
_diffrn_reflns_number 58968
_diffrn_reflns_theta_full 25.69
_diffrn_reflns_theta_max 25.69
_diffrn_reflns_theta_min 1.32
_diffrn_standards_number 0
_exptl_absorpt_coefficient_mu 0.736
_exptl_absorpt_correction_type none
_exptl_crystal_colour yellowish-brown
_exptl_crystal_density_diffrn 1.065
_exptl_crystal_density_method 'not measured'
_exptl_crystal_description block
_exptl_crystal_F_000 2320
_exptl_crystal_size_max 0.1
_exptl_crystal_size_mid 0.1
_exptl_crystal_size_min 0.1
_platon_squeeze_details
;
;
_refine_diff_density_max 0.430
_refine_diff_density_min -0.541
_refine_diff_density_rms 0.084
_refine_ls_extinction_method none
_refine_ls_goodness_of_fit_ref 0.834
_refine_ls_hydrogen_treatment constr
_refine_ls_matrix_type full
_refine_ls_number_parameters 631
_refine_ls_number_reflns 13092
_refine_ls_number_restraints 7
_refine_ls_restrained_S_all 0.836
_refine_ls_R_factor_all 0.1303
_refine_ls_R_factor_gt 0.0622
_refine_ls_shift/su_max 0.000
_refine_ls_shift/su_mean 0.000
_refine_ls_structure_factor_coef Fsqd
_refine_ls_weighting_details 'calc w=1/[\s^2^(Fo^2^)+(0.0739P)^2^+0.0000P] where P=(Fo^2^+2Fc^2^)/3'
_refine_ls_weighting_scheme calc
_refine_ls_wR_factor_gt 0.1419
_refine_ls_wR_factor_ref 0.1611
_reflns_number_gt 6168
_reflns_number_total 13092
_reflns_threshold_expression >2sigma(I)
_cod_data_source_file ic503061z_si_002.cif
_cod_data_source_block compound3_160K
_cod_depositor_comments 'Adding full bibliography for 4342759--4342763.cif.'
_cod_original_sg_symbol_H-M P21/c
_cod_database_code 4342762

loop_
_symmetry_equiv_pos_as_xyz
'x, y, z'
'-x, y+1/2, -z+1/2'
'-x, -y, -z'
'x, -y-1/2, z-1/2'

loop_
_atom_site_label
_atom_site_type_symbol
_atom_site_fract_x
_atom_site_fract_y
_atom_site_fract_z
_atom_site_U_iso_or_equiv
_atom_site_adp_type
_atom_site_occupancy
_atom_site_symmetry_multiplicity
_atom_site_calc_flag
_atom_site_refinement_flags
C1 C 0.1187(4) 0.1334(4) 0.09463(16) 0.0476(15) Uani 1 1 d D
C2 C 0.0327(4) 0.1711(4) 0.06841(19) 0.070(2) Uani 1 1 d D
C3 C -0.0056(7) 0.1118(6) 0.0340(3) 0.153(4) Uani 1 1 d .
H3A H -0.0269 0.0631 0.0482 0.230 Uiso 1 1 calc R
H3B H 0.0491 0.1000 0.0144 0.230 Uiso 1 1 calc R
H3C H -0.0636 0.1345 0.0174 0.230 Uiso 1 1 calc R
C4 C -0.0541(6) 0.1844(6) 0.0982(3) 0.150(5) Uani 1 1 d D
H4A H -0.0334 0.2227 0.1206 0.225 Uiso 1 1 calc R
H4B H -0.0719 0.1343 0.1118 0.225 Uiso 1 1 calc R
H4C H -0.1132 0.2047 0.0814 0.225 Uiso 1 1 calc R
C5 C 0.0634(5) 0.2482(5) 0.0483(3) 0.122(4) Uani 1 1 d D
H5A H 0.0878 0.2846 0.0711 0.184 Uiso 1 1 calc R
H5B H 0.0046 0.2714 0.0325 0.184 Uiso 1 1 calc R
H5C H 0.1178 0.2386 0.0282 0.184 Uiso 1 1 calc R
C6 C 0.3003(4) -0.0279(4) 0.07188(17) 0.0523(16) Uani 1 1 d .
C7 C 0.3324(6) -0.0771(4) 0.0335(2) 0.085(3) Uani 1 1 d D
C8 C 0.2936(8) -0.0334(6) -0.0078(2) 0.147(5) Uani 1 1 d .
H8A H 0.3256 0.0188 -0.0089 0.220 Uiso 1 1 calc R
H8B H 0.2196 -0.0273 -0.0073 0.220 Uiso 1 1 calc R
H8C H 0.3111 -0.0640 -0.0333 0.220 Uiso 1 1 calc R
C9 C 0.4465(6) -0.0853(5) 0.0350(3) 0.141(4) Uani 1 1 d D
H9A H 0.4686 -0.1136 0.0614 0.212 Uiso 1 1 calc R
H9B H 0.4776 -0.0327 0.0350 0.212 Uiso 1 1 calc R
H9C H 0.4673 -0.1148 0.0096 0.212 Uiso 1 1 calc R
C10 C 0.2831(7) -0.1585(5) 0.0346(2) 0.112(3) Uani 1 1 d .
H10A H 0.3087 -0.1871 0.0603 0.168 Uiso 1 1 calc R
H10B H 0.2998 -0.1880 0.0086 0.168 Uiso 1 1 calc R
H10C H 0.2092 -0.1526 0.0356 0.168 Uiso 1 1 calc R
C11 C 0.1162(4) 0.0538(3) 0.23632(15) 0.0330(12) Uani 1 1 d .
C12 C 0.0276(4) 0.0799(4) 0.26383(18) 0.0516(16) Uani 1 1 d .
C13 C -0.0399(5) 0.0078(4) 0.2712(2) 0.075(2) Uani 1 1 d .
H13A H -0.0006 -0.0326 0.2872 0.112 Uiso 1 1 calc R
H13B H -0.0640 -0.0137 0.2432 0.112 Uiso 1 1 calc R
H13C H -0.0983 0.0236 0.2879 0.112 Uiso 1 1 calc R
C14 C 0.0654(5) 0.1170(5) 0.3063(2) 0.116(4) Uani 1 1 d .
H14A H 0.1059 0.1640 0.3003 0.174 Uiso 1 1 calc R
H14B H 0.1074 0.0789 0.3228 0.174 Uiso 1 1 calc R
H14C H 0.0070 0.1322 0.3232 0.174 Uiso 1 1 calc R
C15 C -0.0358(6) 0.1391(4) 0.2367(3) 0.104(3) Uani 1 1 d .
H15A H 0.0044 0.1869 0.2322 0.156 Uiso 1 1 calc R
H15B H -0.0972 0.1528 0.2519 0.156 Uiso 1 1 calc R
H15C H -0.0550 0.1155 0.2086 0.156 Uiso 1 1 calc R
C16 C 0.3150(4) -0.1078(3) 0.20793(18) 0.0407(13) Uani 1 1 d .
C17 C 0.3630(6) -0.1908(4) 0.2073(3) 0.086(2) Uani 1 1 d D
C18 C 0.2821(7) -0.2545(4) 0.2033(4) 0.161(5) Uani 1 1 d .
H18A H 0.2442 -0.2564 0.2299 0.242 Uiso 1 1 calc R
H18B H 0.3146 -0.3057 0.1986 0.242 Uiso 1 1 calc R
H18C H 0.2354 -0.2425 0.1787 0.242 Uiso 1 1 calc R
C19 C 0.4272(9) -0.2028(5) 0.2484(4) 0.224(8) Uani 1 1 d D
H19A H 0.3831 -0.2059 0.2731 0.336 Uiso 1 1 calc R
H19B H 0.4744 -0.1584 0.2524 0.336 Uiso 1 1 calc R
H19C H 0.4659 -0.2520 0.2463 0.336 Uiso 1 1 calc R
C20 C 0.4322(12) -0.1900(8) 0.1699(5) 0.320(12) Uani 1 1 d D
H20A H 0.4678 -0.2407 0.1685 0.481 Uiso 1 1 calc R
H20B H 0.4820 -0.1473 0.1739 0.481 Uiso 1 1 calc R
H20C H 0.3920 -0.1814 0.1430 0.481 Uiso 1 1 calc R
C21 C 0.3174(3) 0.2325(3) 0.19468(17) 0.0321(12) Uani 1 1 d .
C22 C 0.2617(4) 0.3108(3) 0.20330(18) 0.0462(14) Uani 1 1 d .
C23 C 0.3264(5) 0.3786(3) 0.1869(2) 0.071(2) Uani 1 1 d .
H23A H 0.3895 0.3824 0.2047 0.107 Uiso 1 1 calc R
H23B H 0.2885 0.4283 0.1888 0.107 Uiso 1 1 calc R
H23C H 0.3426 0.3687 0.1567 0.107 Uiso 1 1 calc R
C24 C 0.2408(5) 0.3206(3) 0.2507(2) 0.069(2) Uani 1 1 d .
H24A H 0.3054 0.3226 0.2676 0.103 Uiso 1 1 calc R
H24B H 0.2005 0.2757 0.2604 0.103 Uiso 1 1 calc R
H24C H 0.2030 0.3697 0.2549 0.103 Uiso 1 1 calc R
C25 C 0.1620(5) 0.3076(4) 0.1746(2) 0.086(2) Uani 1 1 d .
H25A H 0.1183 0.2654 0.1848 0.130 Uiso 1 1 calc R
H25B H 0.1787 0.2973 0.1445 0.130 Uiso 1 1 calc R
H25C H 0.1264 0.3583 0.1762 0.130 Uiso 1 1 calc R
C26 C 0.5320(4) 0.0748(3) 0.16909(15) 0.0321(12) Uani 1 1 d .
C27 C 0.6438(4) 0.0550(3) 0.16698(16) 0.0456(14) Uani 1 1 d D
C28 C 0.6985(5) 0.1258(5) 0.1484(3) 0.116(3) Uani 1 1 d .
H28A H 0.6691 0.1380 0.1196 0.174 Uiso 1 1 calc R
H28B H 0.7709 0.1135 0.1463 0.174 Uiso 1 1 calc R
H28C H 0.6908 0.1715 0.1674 0.174 Uiso 1 1 calc R
C29 C 0.6535(6) -0.0146(5) 0.1372(3) 0.131(4) Uani 1 1 d .
H29A H 0.6187 -0.0603 0.1492 0.196 Uiso 1 1 calc R
H29B H 0.7256 -0.0272 0.1342 0.196 Uiso 1 1 calc R
H29C H 0.6226 -0.0016 0.1087 0.196 Uiso 1 1 calc R
C30 C 0.6904(5) 0.0351(5) 0.2110(2) 0.088(2) Uani 1 1 d D
H30A H 0.6538 -0.0095 0.2232 0.132 Uiso 1 1 calc R
H30B H 0.6856 0.0810 0.2301 0.132 Uiso 1 1 calc R
H30C H 0.7620 0.0208 0.2082 0.132 Uiso 1 1 calc R
C31 C 0.4885(5) 0.2441(4) 0.08067(18) 0.071(2) Uani 1 1 d .
H31A H 0.5186 0.2423 0.1091 0.085 Uiso 1 1 calc R
C32 C 0.5313(6) 0.2924(5) 0.04976(19) 0.101(3) Uani 1 1 d .
H32A H 0.5903 0.3227 0.0570 0.122 Uiso 1 1 calc R
C33 C 0.4878(5) 0.2957(4) 0.00914(18) 0.087(3) Uani 1 1 d .
H33A H 0.5164 0.3285 -0.0121 0.105 Uiso 1 1 calc R
C34 C 0.4015(4) 0.2510(4) -0.00124(16) 0.0545(17) Uani 1 1 d .
C35 C 0.3654(4) 0.2034(3) 0.03136(15) 0.0452(15) Uani 1 1 d .
H35A H 0.3079 0.1710 0.0248 0.054 Uiso 1 1 calc R
C36 C 0.3528(4) 0.2526(3) -0.04526(16) 0.0495(16) Uani 1 1 d .
C37 C 0.2650(4) 0.2083(3) -0.05647(16) 0.0465(15) Uani 1 1 d .
H37 H 0.2368 0.1738 -0.0359 0.056 Uiso 1 1 calc R
C38 C 0.2199(4) 0.2150(3) -0.09732(14) 0.0317(12) Uani 1 1 d .
C39 C 0.2653(4) 0.2334(3) 0.37387(15) 0.0349(13) Uani 1 1 d .
H39 H 0.2363 0.2267 0.3455 0.042 Uiso 1 1 calc R
C40 C 0.3522(4) 0.1919(3) 0.38654(14) 0.0327(12) Uani 1 1 d .
C41 C 0.4017(4) 0.1366(3) 0.35708(14) 0.0292(11) Uani 1 1 d .
C42 C 0.4879(5) 0.0953(4) 0.37036(17) 0.066(2) Uani 1 1 d .
H40A H 0.5149 0.1008 0.3992 0.079 Uiso 1 1 calc R
C43 C 0.5344(5) 0.0463(4) 0.34184(18) 0.080(2) Uani 1 1 d .
H41A H 0.5943 0.0180 0.3503 0.096 Uiso 1 1 calc R
C44 C 0.4915(4) 0.0392(3) 0.30041(16) 0.0512(16) Uani 1 1 d .
H42A H 0.5247 0.0066 0.2804 0.061 Uiso 1 1 calc R
C45 C 0.3638(4) 0.1244(3) 0.31495(14) 0.0283(11) Uani 1 1 d .
H43A H 0.3044 0.1523 0.3054 0.034 Uiso 1 1 calc R
C46 C 0.0162(6) -0.0920(6) 0.0937(2) 0.124(4) Uani 1 1 d .
H46A H 0.0528 -0.0660 0.0719 0.149 Uiso 1 1 calc R
C47 C -0.0703(6) -0.1338(5) 0.0810(2) 0.112(3) Uani 1 1 d .
H45A H -0.0900 -0.1367 0.0511 0.134 Uiso 1 1 calc R
C48 C -0.1271(4) -0.1705(3) 0.11025(14) 0.0338(12) Uani 1 1 d .
C49 C -0.0898(5) -0.1641(4) 0.15167(18) 0.065(2) Uani 1 1 d .
H48A H -0.1254 -0.1886 0.1742 0.078 Uiso 1 1 calc R
C50 C -0.0028(5) -0.1235(4) 0.16175(19) 0.0621(18) Uani 1 1 d .
H47A H 0.0209 -0.1222 0.1912 0.074 Uiso 1 1 calc R
N1 N 0.4071(3) 0.2007(3) 0.07140(12) 0.0458(12) Uani 1 1 d .
N2 N 0.4069(3) 0.0755(2) 0.28726(11) 0.0282(9) Uani 1 1 d .
N3 N 0.0502(3) -0.0861(3) 0.13337(13) 0.0435(12) Uani 1 1 d .
N4 N 0.3944(3) 0.3029(2) -0.07358(12) 0.0398(11) Uani 1 1 d .
O1 O 0.0981(3) 0.0687(3) 0.11240(12) 0.0657(13) Uani 1 1 d .
O1M O 0.2868(2) 0.06044(18) 0.16413(9) 0.0292(8) Uani 1 1 d .
O2 O 0.2043(3) 0.1641(2) 0.09446(11) 0.0478(10) Uani 1 1 d .
O3 O 0.2412(3) -0.0565(2) 0.09794(11) 0.0646(13) Uani 1 1 d .
O4 O 0.3378(3) 0.0395(2) 0.07382(11) 0.0506(10) Uani 1 1 d .
O5 O 0.0917(2) 0.0258(2) 0.19983(11) 0.0433(9) Uani 1 1 d .
O6 O 0.2047(2) 0.0614(2) 0.25146(10) 0.0382(8) Uani 1 1 d .
O7 O 0.2339(3) -0.0998(2) 0.18543(12) 0.0473(10) Uani 1 1 d .
O8 O 0.3613(3) -0.05370(19) 0.22835(10) 0.0397(9) Uani 1 1 d .
O9 O 0.3482(3) 0.22242(19) 0.15693(11) 0.0442(9) Uani 1 1 d .
O10 O 0.3252(3) 0.18371(18) 0.22498(10) 0.0376(9) Uani 1 1 d .
O11 O 0.4880(2) 0.0959(2) 0.13423(10) 0.0446(10) Uani 1 1 d .
O12 O 0.4905(2) 0.0680(2) 0.20467(10) 0.0354(8) Uani 1 1 d .
Fe1 Fe 0.17843(6) -0.00852(4) 0.15088(2) 0.0358(2) Uani 1 1 d .
Fe2 Fe 0.34120(5) 0.12376(4) 0.12048(2) 0.0333(2) Uani 1 1 d .
Ni1 Ni 0.34292(5) 0.06454(4) 0.221946(19) 0.03283(18) Uani 1 1 d .

loop_
_atom_site_aniso_label
_atom_site_aniso_U_11
_atom_site_aniso_U_22
_atom_site_aniso_U_33
_atom_site_aniso_U_23
_atom_site_aniso_U_13
_atom_site_aniso_U_12
C1 0.037(3) 0.073(4) 0.032(3) 0.014(3) -0.012(2) -0.016(3)
C2 0.046(4) 0.113(6) 0.047(4) 0.029(4) -0.016(3) -0.013(4)
C3 0.151(9) 0.198(11) 0.103(7) 0.023(7) -0.093(7) -0.012(8)
C4 0.078(6) 0.244(12) 0.129(8) 0.101(8) 0.027(6) 0.051(7)
C5 0.061(5) 0.174(9) 0.130(7) 0.098(7) -0.030(5) -0.019(6)
C6 0.049(4) 0.074(4) 0.036(3) -0.012(3) 0.013(3) -0.029(3)
C7 0.101(6) 0.089(6) 0.068(5) -0.042(4) 0.044(4) -0.053(5)
C8 0.217(11) 0.196(10) 0.029(4) -0.029(5) 0.035(5) -0.112(9)
C9 0.119(8) 0.143(9) 0.168(10) -0.094(7) 0.090(7) -0.049(7)
C10 0.151(8) 0.098(6) 0.089(6) -0.052(5) 0.047(6) -0.045(6)
C11 0.027(3) 0.041(3) 0.031(3) -0.003(2) 0.007(2) 0.000(3)
C12 0.034(3) 0.070(4) 0.051(4) -0.018(3) 0.008(3) -0.012(3)
C13 0.053(4) 0.106(6) 0.068(5) -0.005(4) 0.030(3) -0.029(4)
C14 0.061(5) 0.193(9) 0.097(6) -0.096(6) 0.043(4) -0.042(5)
C15 0.070(5) 0.079(6) 0.164(9) -0.008(6) 0.020(5) 0.025(5)
C16 0.042(4) 0.030(3) 0.051(4) -0.002(3) 0.014(3) -0.005(3)
C17 0.081(5) 0.033(4) 0.144(7) -0.005(4) 0.002(5) 0.007(4)
C18 0.150(9) 0.043(5) 0.284(14) -0.003(7) -0.067(9) -0.037(6)
C19 0.240(14) 0.057(6) 0.356(18) -0.018(8) -0.215(14) 0.044(7)
C20 0.37(2) 0.204(15) 0.41(2) 0.072(15) 0.28(2) 0.187(16)
C21 0.022(3) 0.030(3) 0.043(3) 0.002(3) -0.007(2) -0.008(2)
C22 0.053(4) 0.023(3) 0.062(4) 0.009(3) -0.003(3) 0.000(3)
C23 0.116(6) 0.027(3) 0.070(4) 0.007(3) 0.001(4) -0.011(4)
C24 0.092(5) 0.038(4) 0.079(5) -0.001(3) 0.026(4) 0.017(4)
C25 0.063(5) 0.072(5) 0.120(6) -0.019(4) -0.033(4) 0.017(4)
C26 0.033(3) 0.039(3) 0.025(3) -0.007(2) 0.002(2) -0.012(3)
C27 0.035(3) 0.060(4) 0.043(3) 0.000(3) 0.005(3) 0.002(3)
C28 0.039(4) 0.161(9) 0.151(8) 0.061(7) 0.017(5) -0.011(5)
C29 0.074(6) 0.150(9) 0.167(9) -0.067(7) 0.004(6) 0.045(6)
C30 0.043(4) 0.140(7) 0.081(5) 0.034(5) 0.000(4) 0.023(4)
C31 0.065(4) 0.111(6) 0.034(3) 0.029(4) -0.022(3) -0.052(4)
C32 0.103(6) 0.156(7) 0.042(4) 0.046(4) -0.038(4) -0.094(6)
C33 0.098(6) 0.125(6) 0.036(4) 0.040(4) -0.026(4) -0.078(5)
C34 0.055(4) 0.086(5) 0.022(3) 0.015(3) -0.013(3) -0.037(4)
C35 0.036(3) 0.070(4) 0.028(3) 0.013(3) -0.010(2) -0.022(3)
C36 0.053(4) 0.071(4) 0.024(3) 0.018(3) -0.008(3) -0.029(3)
C37 0.045(3) 0.063(4) 0.030(3) 0.014(3) -0.005(3) -0.031(3)
C38 0.032(3) 0.036(3) 0.027(3) 0.007(2) 0.000(2) -0.012(2)
C39 0.038(3) 0.045(3) 0.022(3) -0.006(2) -0.004(2) 0.012(3)
C40 0.039(3) 0.037(3) 0.022(3) -0.006(2) -0.002(2) 0.008(3)
C41 0.031(3) 0.033(3) 0.023(3) -0.007(2) -0.004(2) 0.004(2)
C42 0.077(5) 0.086(5) 0.031(3) -0.022(3) -0.031(3) 0.047(4)
C43 0.087(5) 0.108(6) 0.041(4) -0.036(4) -0.029(3) 0.071(5)
C44 0.063(4) 0.058(4) 0.032(3) -0.022(3) -0.007(3) 0.031(3)
C45 0.032(3) 0.031(3) 0.022(2) -0.001(2) 0.000(2) 0.006(2)
C46 0.131(7) 0.198(9) 0.041(4) 0.018(5) -0.018(4) -0.133(7)
C47 0.106(6) 0.194(9) 0.033(4) 0.011(5) -0.025(4) -0.108(6)
C48 0.032(3) 0.049(3) 0.021(3) 0.007(2) 0.000(2) -0.019(3)
C49 0.069(4) 0.088(5) 0.038(3) 0.021(3) -0.012(3) -0.050(4)
C50 0.065(4) 0.081(5) 0.040(4) 0.008(3) -0.012(3) -0.032(4)
N1 0.047(3) 0.063(3) 0.026(2) 0.016(2) -0.009(2) -0.024(3)
N2 0.028(2) 0.035(2) 0.022(2) -0.0011(18) -0.0022(17) 0.009(2)
N3 0.042(3) 0.066(3) 0.022(2) -0.003(2) 0.001(2) -0.026(2)
N4 0.038(3) 0.051(3) 0.030(2) 0.012(2) -0.004(2) -0.015(2)
O1 0.047(3) 0.090(3) 0.058(3) 0.037(2) -0.023(2) -0.037(2)
O1M 0.0305(19) 0.0393(19) 0.0173(16) 0.0001(14) -0.0053(13) -0.0058(16)
O2 0.037(2) 0.064(3) 0.042(2) 0.0183(19) -0.0077(17) -0.016(2)
O3 0.073(3) 0.086(3) 0.036(2) -0.024(2) 0.025(2) -0.050(3)
O4 0.057(3) 0.063(3) 0.033(2) -0.0050(18) 0.0105(18) -0.025(2)
O5 0.032(2) 0.064(3) 0.034(2) -0.0144(18) 0.0025(16) -0.0116(19)
O6 0.030(2) 0.059(2) 0.0252(18) -0.0027(17) 0.0018(15) -0.0057(19)
O7 0.039(2) 0.046(2) 0.057(2) -0.0030(19) -0.0011(19) -0.0107(19)
O8 0.054(2) 0.027(2) 0.037(2) -0.0024(16) -0.0058(18) -0.0041(18)
O9 0.058(3) 0.039(2) 0.035(2) 0.0111(17) -0.0011(18) -0.0104(19)
O10 0.056(2) 0.0299(19) 0.0271(19) 0.0028(16) -0.0016(16) 0.0067(18)
O11 0.031(2) 0.074(3) 0.029(2) 0.0122(18) 0.0030(16) -0.0084(19)
O12 0.0285(19) 0.053(2) 0.0247(18) -0.0018(16) 0.0014(15) -0.0008(17)
Fe1 0.0375(4) 0.0499(5) 0.0201(4) -0.0023(3) 0.0009(3) -0.0162(4)
Fe2 0.0316(4) 0.0477(5) 0.0199(4) 0.0042(3) -0.0056(3) -0.0123(4)
Ni1 0.0357(4) 0.0361(4) 0.0266(4) -0.0011(3) 0.0005(3) -0.0011(3)

loop_
_atom_type_symbol
_atom_type_description
_atom_type_scat_dispersion_real
_atom_type_scat_dispersion_imag
_atom_type_scat_source
C C 0.0033 0.0016 'International Tables Vol C Tables 4.2.6.8 and 6.1.1.4'
H H 0.0000 0.0000 'International Tables Vol C Tables 4.2.6.8 and 6.1.1.4'
N N 0.0061 0.0033 'International Tables Vol C Tables 4.2.6.8 and 6.1.1.4'
O O 0.0106 0.0060 'International Tables Vol C Tables 4.2.6.8 and 6.1.1.4'
Fe Fe 0.3463 0.8444 'International Tables Vol C Tables 4.2.6.8 and 6.1.1.4'
Ni Ni 0.3393 1.1124 'International Tables Vol C Tables 4.2.6.8 and 6.1.1.4'

loop_
_geom_angle_atom_site_label_1
_geom_angle_atom_site_label_2
_geom_angle_atom_site_label_3
_geom_angle
_geom_angle_site_symmetry_1
_geom_angle_site_symmetry_3
O2 C1 O1 125.3(5) . .
O2 C1 C2 118.8(5) . .
O1 C1 C2 115.7(5) . .
C4 C2 C5 110.2(7) . .
C4 C2 C1 107.7(5) . .
C5 C2 C1 112.4(5) . .
C4 C2 C3 106.5(7) . .
C5 C2 C3 111.5(6) . .
C1 C2 C3 108.3(6) . .
O3 C6 O4 125.8(5) . .
O3 C6 C7 119.5(6) . .
O4 C6 C7 114.7(5) . .
C9 C7 C6 109.5(6) . .
C9 C7 C10 109.9(7) . .
C6 C7 C10 110.2(5) . .
C9 C7 C8 111.4(7) . .
C6 C7 C8 106.8(7) . .
C10 C7 C8 108.9(6) . .
O6 C11 O5 125.5(4) . .
O6 C11 C12 118.8(4) . .
O5 C11 C12 115.7(4) . .
C14 C12 C13 111.8(5) . .
C14 C12 C15 110.7(6) . .
C13 C12 C15 107.2(5) . .
C14 C12 C11 111.6(5) . .
C13 C12 C11 108.2(5) . .
C15 C12 C11 107.1(5) . .
O8 C16 O7 125.7(5) . .
O8 C16 C17 118.7(5) . .
O7 C16 C17 115.5(5) . .
C20 C17 C19 108.2(10) . .
C20 C17 C18 112.9(9) . .
C19 C17 C18 109.9(7) . .
C20 C17 C16 105.3(7) . .
C19 C17 C16 109.2(6) . .
C18 C17 C16 111.3(6) . .
O10 C21 O9 125.7(5) . .
O10 C21 C22 117.6(5) . .
O9 C21 C22 116.6(4) . .
C24 C22 C23 111.4(5) . .
C24 C22 C21 111.6(4) . .
C23 C22 C21 108.2(5) . .
C24 C22 C25 112.1(5) . .
C23 C22 C25 107.8(5) . .
C21 C22 C25 105.5(4) . .
O12 C26 O11 125.3(5) . .
O12 C26 C27 118.4(4) . .
O11 C26 C27 116.2(4) . .
C30 C27 C29 109.7(6) . .
C30 C27 C26 111.8(4) . .
C29 C27 C26 107.8(5) . .
C30 C27 C28 109.6(5) . .
C29 C27 C28 109.4(6) . .
C26 C27 C28 108.5(5) . .
N1 C31 C32 121.6(5) . .
C33 C32 C31 119.4(6) . .
C32 C33 C34 120.0(5) . .
C35 C34 C33 116.6(5) . .
C35 C34 C36 122.0(5) . .
C33 C34 C36 121.4(5) . .
N1 C35 C34 123.6(5) . .
N4 C36 C37 121.7(4) . .
N4 C36 C34 115.8(5) . .
C37 C36 C34 122.4(4) . .
C38 C37 C36 120.0(5) . .
C37 C38 C39 117.1(4) . 4_565
C37 C38 C48 121.8(4) . 3
C39 C38 C48 121.1(4) 4_565 3
C40 C39 C38 120.3(4) . 4_566
N4 C40 C39 122.5(4) 4_566 .
N4 C40 C41 115.7(4) 4_566 .
C39 C40 C41 121.8(4) . .
C42 C41 C45 117.5(4) . .
C42 C41 C40 121.0(4) . .
C45 C41 C40 121.5(4) . .
C43 C42 C41 119.9(5) . .
C42 C43 C44 118.1(5) . .
N2 C44 C43 123.5(5) . .
N2 C45 C41 123.2(4) . .
N3 C46 C47 123.9(6) . .
C48 C47 C46 121.2(6) . .
C47 C48 C49 114.0(5) . .
C47 C48 C38 121.9(4) . 3
C49 C48 C38 124.1(4) . 3
C48 C49 C50 121.7(5) . .
N3 C50 C49 123.9(5) . .
C31 N1 C35 118.8(4) . .
C31 N1 Fe2 121.2(3) . .
C35 N1 Fe2 120.0(3) . .
C44 N2 C45 117.8(4) . .
C44 N2 Ni1 122.6(3) . .
C45 N2 Ni1 119.5(3) . .
C46 N3 C50 115.3(5) . .
C46 N3 Fe1 121.0(4) . .
C50 N3 Fe1 123.4(4) . .
C40 N4 C36 118.3(4) 4_565 .
C1 O1 Fe1 134.2(3) . .
Fe1 O1M Fe2 120.31(14) . .
Fe1 O1M Ni1 119.31(15) . .
Fe2 O1M Ni1 120.38(15) . .
C1 O2 Fe2 129.7(4) . .
C6 O3 Fe1 130.7(4) . .
C6 O4 Fe2 132.6(3) . .
C11 O5 Fe1 130.6(3) . .
C11 O6 Ni1 131.5(3) . .
C16 O7 Fe1 131.4(3) . .
C16 O8 Ni1 128.1(3) . .
C21 O9 Fe2 128.3(3) . .
C21 O10 Ni1 128.8(3) . .
C26 O11 Fe2 130.7(3) . .
C26 O12 Ni1 133.4(3) . .
O1M Fe1 O7 96.12(14) . .
O1M Fe1 O5 96.03(13) . .
O7 Fe1 O5 91.55(15) . .
O1M Fe1 O3 95.43(14) . .
O7 Fe1 O3 88.29(17) . .
O5 Fe1 O3 168.49(14) . .
O1M Fe1 O1 95.75(14) . .
O7 Fe1 O1 168.13(15) . .
O5 Fe1 O1 87.55(16) . .
O3 Fe1 O1 90.24(18) . .
O1M Fe1 N3 177.83(15) . .
O7 Fe1 N3 85.96(16) . .
O5 Fe1 N3 84.52(14) . .
O3 Fe1 N3 83.99(15) . .
O1 Fe1 N3 82.17(16) . .
O1M Fe2 O9 94.64(13) . .
O1M Fe2 O11 95.98(13) . .
O9 Fe2 O11 93.11(15) . .
O1M Fe2 O4 96.36(14) . .
O9 Fe2 O4 168.58(14) . .
O11 Fe2 O4 88.77(15) . .
O1M Fe2 O2 96.69(13) . .
O9 Fe2 O2 87.88(15) . .
O11 Fe2 O2 167.16(13) . .
O4 Fe2 O2 87.82(15) . .
O1M Fe2 N1 177.85(15) . .
O9 Fe2 N1 83.39(15) . .
O11 Fe2 N1 83.29(15) . .
O4 Fe2 N1 85.65(16) . .
O2 Fe2 N1 84.11(15) . .
O1M Ni1 O8 95.50(13) . .
O1M Ni1 O10 92.22(13) . .
O8 Ni1 O10 171.75(13) . .
O1M Ni1 O12 95.31(12) . .
O8 Ni1 O12 86.69(14) . .
O10 Ni1 O12 95.52(14) . .
O1M Ni1 O6 95.64(13) . .
O8 Ni1 O6 92.02(14) . .
O10 Ni1 O6 84.30(14) . .
O12 Ni1 O6 169.04(12) . .
O1M Ni1 N2 177.18(14) . .
O8 Ni1 N2 87.29(14) . .
O10 Ni1 N2 85.02(14) . .
O12 Ni1 N2 84.43(13) . .
O6 Ni1 N2 84.64(13) . .

loop_
_geom_bond_atom_site_label_1
_geom_bond_atom_site_label_2
_geom_bond_distance
_geom_bond_site_symmetry_2
C1 O2 1.242(6) .
C1 O1 1.259(6) .
C1 C2 1.508(7) .
C2 C4 1.512(7) .
C2 C5 1.507(8) .
C2 C3 1.533(10) .
C6 O3 1.241(6) .
C6 O4 1.242(6) .
C6 C7 1.523(8) .
C7 C9 1.507(9) .
C7 C10 1.523(9) .
C7 C8 1.543(11) .
C11 O6 1.243(5) .
C11 O5 1.254(5) .
C11 C12 1.536(7) .
C12 C14 1.522(8) .
C12 C13 1.532(8) .
C12 C15 1.533(9) .
C16 O8 1.256(6) .
C16 O7 1.257(6) .
C16 C17 1.541(8) .
C17 C20 1.500(11) .
C17 C19 1.511(6) .
C17 C18 1.516(10) .
C21 O10 1.250(5) .
C21 O9 1.263(6) .
C21 C22 1.544(7) .
C22 C24 1.512(8) .
C22 C23 1.528(7) .
C22 C25 1.555(8) .
C26 O12 1.253(5) .
C26 O11 1.255(5) .
C26 C27 1.514(7) .
C27 C30 1.507(6) .
C27 C29 1.504(9) .
C27 C28 1.523(8) .
C31 N1 1.320(6) .
C31 C32 1.394(8) .
C32 C33 1.360(7) .
C33 C34 1.392(7) .
C34 C35 1.389(7) .
C34 C36 1.481(7) .
C35 N1 1.335(6) .
C36 N4 1.354(6) .
C36 C37 1.409(7) .
C37 C38 1.378(6) .
C38 C39 1.399(6) 4_565
C38 C48 1.476(6) 3
C39 C40 1.385(6) .
C39 C38 1.399(6) 4_566
C40 N4 1.335(6) 4_566
C40 C41 1.476(6) .
C41 C42 1.381(7) .
C41 C45 1.391(6) .
C42 C43 1.373(7) .
C43 C44 1.384(7) .
C44 N2 1.321(6) .
C45 N2 1.335(5) .
C46 N3 1.293(7) .
C46 C47 1.384(8) .
C47 C48 1.349(7) .
C48 C49 1.357(6) .
C48 C38 1.476(6) 3
C49 C50 1.362(7) .
C50 N3 1.306(7) .
N1 Fe2 2.204(4) .
N2 Ni1 2.164(3) .
N3 Fe1 2.190(4) .
N4 C40 1.335(6) 4_565
O1 Fe1 2.035(4) .
O1M Fe1 1.875(3) .
O1M Fe2 1.887(3) .
O1M Ni1 1.908(3) .
O2 Fe2 2.060(4) .
O3 Fe1 2.033(4) .
O4 Fe2 2.029(4) .
O5 Fe1 2.018(3) .
O6 Ni1 2.069(3) .
O7 Fe1 2.000(4) .
O8 Ni1 2.025(3) .
O9 Fe2 2.015(4) .
O10 Ni1 2.033(3) .
O11 Fe2 2.017(3) .
O12 Ni1 2.036(3) .

loop_
_platon_squeeze_void_nr
_platon_squeeze_void_average_x
_platon_squeeze_void_average_y
_platon_squeeze_void_average_z
_platon_squeeze_void_volume
_platon_squeeze_void_count_electrons
_platon_squeeze_void_content
1 -0.003 0.500 0.000 972 444 ' '
2 0.003 1.000 0.500 972 444 ' '
